data_1503643
loop_
_publ_author_name
'Han, Zheng-Guo'
'Zhang, Ge'
'Jiang, Bo'
'Ma, Ning'
'Shi, Feng'
'Tu, Shu-Jiang'

_publ_section_title
;
 Diversity Synthesis of Pyrimido[4,5-b][1,6]naphthyridine and Its
 Derivatives under Microwave Irradiation
;
_journal_issue 5
_journal_name_full 'Journal of Combinatorial Chemistry'
_journal_page_first 809
_journal_paper_doi 10.1021/cc800196u
_journal_volume 11
_journal_year 2009
_chemical_formula_sum 'C24 H28.42 Br2 N5 O4.71'
_chemical_formula_weight 622.09
_chemical_name_systematic
; 
 ? 
;
_space_group_IT_number 201
_symmetry_cell_setting cubic
_symmetry_space_group_name_Hall '-P 2ab 2bc 3'
_symmetry_space_group_name_H-M 'P n -3 :2'
_atom_sites_solution_hydrogens geom
_atom_sites_solution_primary direct
_atom_sites_solution_secondary difmap
_audit_creation_method SHELXL-97
_cell_angle_alpha 90.00
_cell_angle_beta 90.00
_cell_angle_gamma 90.00
_cell_formula_units_Z 24
_cell_length_a 25.657(2)
_cell_length_b 25.657(2)
_cell_length_c 25.657(2)
_cell_measurement_reflns_used 4315
_cell_measurement_temperature 298(2)
_cell_measurement_theta_max 25.313
_cell_measurement_theta_min 2.382
_cell_volume 16890(2)
_computing_cell_refinement 'Bruker SMART'
_computing_data_collection 'Bruker SMART'
_computing_data_reduction 'Bruker SHELXTL'
_computing_molecular_graphics 'Bruker SHELXTL'
_computing_publication_material 'Bruker SHELXTL'
_computing_structure_refinement 'SHELXL-97 (Sheldrick, 1997)'
_computing_structure_solution 'SHELXS-97 (Sheldrick, 1990)'
_diffrn_ambient_temperature 298(2)
_diffrn_measured_fraction_theta_full 0.990
_diffrn_measured_fraction_theta_max 0.990
_diffrn_measurement_device_type 'CCD area detector'
_diffrn_measurement_method 'phi and omega scans'
_diffrn_radiation_monochromator graphite
_diffrn_radiation_source 'fine-focus sealed tube'
_diffrn_radiation_type MoK\a
_diffrn_radiation_wavelength 0.71073
_diffrn_reflns_av_R_equivalents 0.3460
_diffrn_reflns_av_sigmaI/netI 0.1922
_diffrn_reflns_limit_h_max 30
_diffrn_reflns_limit_h_min -30
_diffrn_reflns_limit_k_max 30
_diffrn_reflns_limit_k_min -26
_diffrn_reflns_limit_l_max 23
_diffrn_reflns_limit_l_min -30
_diffrn_reflns_number 68136
_diffrn_reflns_theta_full 25.00
_diffrn_reflns_theta_max 25.00
_diffrn_reflns_theta_min 1.12
_exptl_absorpt_coefficient_mu 2.919
_exptl_absorpt_correction_T_max 0.7028
_exptl_absorpt_correction_T_min 0.5792
_exptl_absorpt_correction_type multi-scan
_exptl_absorpt_process_details sadabs
_exptl_crystal_colour 'pale yellow'
_exptl_crystal_density_diffrn 1.468
_exptl_crystal_density_method 'not measured'
_exptl_crystal_description block
_exptl_crystal_F_000 7562
_exptl_crystal_size_max 0.21
_exptl_crystal_size_mid 0.20
_exptl_crystal_size_min 0.13
_refine_diff_density_max 0.414
_refine_diff_density_min -0.297
_refine_diff_density_rms 0.072
_refine_ls_extinction_method none
_refine_ls_goodness_of_fit_ref 1.045
_refine_ls_hydrogen_treatment constr
_refine_ls_matrix_type full
_refine_ls_number_parameters 340
_refine_ls_number_reflns 4934
_refine_ls_number_restraints 0
_refine_ls_restrained_S_all 1.045
_refine_ls_R_factor_all 0.2899
_refine_ls_R_factor_gt 0.0709
_refine_ls_shift/su_max 0.001
_refine_ls_shift/su_mean 0.000
_refine_ls_structure_factor_coef Fsqd
_refine_ls_weighting_details 'calc w=1/[\s^2^(Fo^2^)+(0.0392P)^2^+0.0000P] where P=(Fo^2^+2Fc^2^)/3'
_refine_ls_weighting_scheme calc
_refine_ls_wR_factor_gt 0.1255
_refine_ls_wR_factor_ref 0.1538
_reflns_number_gt 1257
_reflns_number_total 4934
_reflns_threshold_expression >2sigma(I)
_cod_data_source_file cc800196u_si_002.cif
_cod_data_source_block 080427a
_cod_depositor_comments
;
The following automatic conversions were performed:

'_symmetry_cell_setting' value 'Cubic' changed to 'cubic' according
to /home/saulius/struct/CIF-dictionaries/cif_core.dic dictionary
named 'cif_core.dic' version 2.4.2 from 2011-04-26.

Automatic conversion script
Id: cif_fix_values 1715 2011-07-08 13:25:40Z adriana 
;
_cod_original_cell_volume 16890(3)
_cod_original_sg_symbol_H-M Pn-3
_cod_database_code 1503643

loop_
_symmetry_equiv_pos_as_xyz
'x, y, z'
'-x+1/2, -y+1/2, z'
'-x+1/2, y, -z+1/2'
'x, -y+1/2, -z+1/2'
'z, x, y'
'z, -x+1/2, -y+1/2'
'-z+1/2, -x+1/2, y'
'-z+1/2, x, -y+1/2'
'y, z, x'
'-y+1/2, z, -x+1/2'
'y, -z+1/2, -x+1/2'
'-y+1/2, -z+1/2, x'
'-x, -y, -z'
'x-1/2, y-1/2, -z'
'x-1/2, -y, z-1/2'
'-x, y-1/2, z-1/2'
'-z, -x, -y'
'-z, x-1/2, y-1/2'
'z-1/2, x-1/2, -y'
'z-1/2, -x, y-1/2'
'-y, -z, -x'
'y-1/2, -z, x-1/2'
'-y, z-1/2, x-1/2'
'y-1/2, z-1/2, -x'

loop_
_atom_site_label
_atom_site_type_symbol
_atom_site_fract_x
_atom_site_fract_y
_atom_site_fract_z
_atom_site_U_iso_or_equiv
_atom_site_adp_type
_atom_site_occupancy
_atom_site_symmetry_multiplicity
_atom_site_calc_flag
_atom_site_refinement_flags
_atom_site_disorder_assembly
_atom_site_disorder_group
Br1 Br 0.50444(5) 0.61410(4) 0.90276(5) 0.1196(5) Uani 1 1 d . . .
Br2 Br 0.13729(5) 0.21827(4) 1.10009(5) 0.1241(5) Uani 1 1 d . . .
N1 N 0.2203(4) 0.4896(4) 0.9552(4) 0.094(3) Uani 1 1 d . . .
N2 N 0.2831(3) 0.3985(4) 0.8396(5) 0.095(3) Uani 1 1 d . . .
H2 H 0.2789 0.3653 0.8422 0.114 Uiso 1 1 calc R . .
N3 N 0.3381(4) 0.4489(9) 0.7060(5) 0.113(4) Uani 1 1 d . . .
H3 H 0.3471 0.4583 0.6751 0.135 Uiso 1 1 calc R . .
N4 N 0.3171(4) 0.3799(5) 0.7586(7) 0.106(4) Uani 1 1 d . . .
N5 N 0.3531(4) 0.3636(5) 0.6785(4) 0.142(4) Uani 1 1 d . . .
H5A H 0.3502 0.3307 0.6841 0.170 Uiso 1 1 calc R . .
H5B H 0.3662 0.3745 0.6496 0.170 Uiso 1 1 calc R . .
O1 O 0.3311(4) 0.5345(5) 0.7265(4) 0.149(4) Uani 1 1 d . . .
O2 O 0.2922(3) 0.2845(3) 0.8123(3) 0.149(3) Uani 1 1 d . . .
H2A H 0.2672 0.2628 0.8120 0.179 Uiso 1 1 d R . .
H2B H 0.3201 0.2684 0.8045 0.179 Uiso 1 1 d R . .
O3 O 0.1289(3) 0.4778(3) 0.8999(2) 0.151(3) Uani 1 1 d . . .
H3B H 0.1568 0.4789 0.9178 0.181 Uiso 1 1 d R . .
H3C H 0.1162 0.4473 0.9021 0.181 Uiso 1 1 d R . .
O4 O 0.3806(5) 0.2641(5) 0.7119(5) 0.139(5) Uani 0.50 1 d P . .
H4A H 0.4111 0.2669 0.6991 0.166 Uiso 0.50 1 d PR . .
H4B H 0.3832 0.2533 0.7431 0.166 Uiso 0.50 1 d PR . .
O5 O 0.0964(6) 0.5770(6) 0.8690(7) 0.226(11) Uani 0.601(18) 1 d P A 1
H5C H 0.1058 0.5460 0.8757 0.271 Uiso 0.601(18) 1 d PR A 1
H5D H 0.0962 0.5941 0.8973 0.271 Uiso 0.601(18) 1 d PR A 1
O5' O 0.0450(9) 0.5478(9) 0.9387(10) 0.226(17) Uani 0.399(18) 1 d P A 2
H5'A H 0.0685 0.5279 0.9265 0.272 Uiso 0.399(18) 1 d PR A 2
H5'B H 0.0484 0.5489 0.9716 0.272 Uiso 0.399(18) 1 d PR A 2
O6 O 0.0743(13) 0.4257(13) 0.0743(13) 0.33(3) Uani 0.50 3 d SP . .
H6 H 0.0413 0.4249 0.0711 0.399 Uiso 0.33 1 d PR . .
O7 O 0.2500 0.2500 0.2500 0.30(4) Uani 0.50 12 d SP . .
H7C H 0.2338 0.2338 0.2338 0.355 Uiso 0.25 3 d SPR . .
C1 C 0.2585(4) 0.5157(4) 0.9207(5) 0.100(4) Uani 1 1 d . . .
H1A H 0.2431 0.5472 0.9066 0.120 Uiso 1 1 calc R . .
H1B H 0.2890 0.5255 0.9408 0.120 Uiso 1 1 calc R . .
C2 C 0.2742(4) 0.4821(7) 0.8784(5) 0.091(4) Uani 1 1 d . . .
C3 C 0.2997(5) 0.5086(5) 0.8326(5) 0.091(3) Uani 1 1 d . . .
H3A H 0.2758 0.5355 0.8199 0.109 Uiso 1 1 calc R . .
C4 C 0.3088(4) 0.4724(8) 0.7906(7) 0.096(4) Uani 1 1 d . . .
C5 C 0.3051(5) 0.4192(9) 0.7936(6) 0.093(4) Uani 1 1 d . . .
C6 C 0.2679(4) 0.4311(7) 0.8817(5) 0.085(3) Uani 1 1 d . . .
C7 C 0.2457(4) 0.4040(6) 0.9273(5) 0.081(3) Uani 1 1 d . . .
C8 C 0.2388(4) 0.4383(5) 0.9731(4) 0.088(3) Uani 1 1 d . . .
H8A H 0.2136 0.4231 0.9969 0.106 Uiso 1 1 calc R . .
H8B H 0.2717 0.4422 0.9914 0.106 Uiso 1 1 calc R . .
C9 C 0.3267(5) 0.4892(8) 0.7399(8) 0.112(5) Uani 1 1 d . . .
C10 C 0.3373(5) 0.3974(10) 0.7141(8) 0.113(5) Uani 1 1 d . . .
C11 C 0.2096(4) 0.5222(4) 1.0015(5) 0.127(4) Uani 1 1 d . . .
H11A H 0.1817 0.5070 1.0212 0.191 Uiso 1 1 calc R . .
H11B H 0.1999 0.5566 0.9905 0.191 Uiso 1 1 calc R . .
H11C H 0.2403 0.5241 1.0227 0.191 Uiso 1 1 calc R . .
C12 C 0.3497(5) 0.5354(6) 0.8492(4) 0.084(3) Uani 1 1 d . . .
C13 C 0.3582(5) 0.5872(6) 0.8432(4) 0.086(3) Uani 1 1 d . . .
H13 H 0.3323 0.6080 0.8287 0.103 Uiso 1 1 calc R . .
C14 C 0.4054(6) 0.6097(4) 0.8583(4) 0.089(3) Uani 1 1 d . . .
H14 H 0.4103 0.6453 0.8530 0.106 Uiso 1 1 calc R . .
C15 C 0.4443(5) 0.5819(6) 0.8803(4) 0.082(3) Uani 1 1 d . . .
C16 C 0.4364(5) 0.5303(6) 0.8859(4) 0.088(3) Uani 1 1 d . . .
H16 H 0.4630 0.5100 0.8999 0.105 Uiso 1 1 calc R . .
C17 C 0.3901(6) 0.5060(4) 0.8715(4) 0.096(3) Uani 1 1 d . . .
H17 H 0.3859 0.4703 0.8766 0.115 Uiso 1 1 calc R . .
C18 C 0.2319(4) 0.3537(6) 0.9272(4) 0.082(3) Uani 1 1 d . . .
H18 H 0.2375 0.3363 0.8959 0.099 Uiso 1 1 calc R . .
C19 C 0.2090(5) 0.3213(5) 0.9696(5) 0.078(3) Uani 1 1 d . . .
C20 C 0.2259(4) 0.3270(4) 1.0209(6) 0.086(3) Uani 1 1 d . . .
H20 H 0.2519 0.3507 1.0295 0.103 Uiso 1 1 calc R . .
C21 C 0.2028(5) 0.2961(5) 1.0587(5) 0.088(3) Uani 1 1 d . . .
H21 H 0.2131 0.2999 1.0933 0.106 Uiso 1 1 calc R . .
C22 C 0.1654(5) 0.2602(5) 1.0468(6) 0.084(3) Uani 1 1 d . . .
C23 C 0.1509(4) 0.2543(4) 0.9962(6) 0.090(3) Uani 1 1 d . . .
H23 H 0.1258 0.2295 0.9876 0.108 Uiso 1 1 calc R . .
C24 C 0.1725(5) 0.2844(5) 0.9573(5) 0.088(3) Uani 1 1 d . . .
H24 H 0.1623 0.2796 0.9229 0.106 Uiso 1 1 calc R . .

loop_
_atom_site_aniso_label
_atom_site_aniso_U_11
_atom_site_aniso_U_22
_atom_site_aniso_U_33
_atom_site_aniso_U_23
_atom_site_aniso_U_13
_atom_site_aniso_U_12
Br1 0.1029(10) 0.1015(9) 0.1544(12) -0.0186(8) -0.0207(8) -0.0035(8)
Br2 0.1437(11) 0.1057(9) 0.1229(11) 0.0247(8) 0.0464(9) 0.0068(8)
N1 0.101(7) 0.103(8) 0.077(7) 0.011(7) 0.008(6) 0.018(7)
N2 0.078(6) 0.120(9) 0.088(8) 0.018(8) -0.004(6) -0.014(6)
N3 0.097(8) 0.163(14) 0.079(9) 0.017(12) -0.013(6) -0.035(10)
N4 0.084(8) 0.144(12) 0.091(9) 0.006(10) -0.010(7) -0.020(7)
N5 0.122(9) 0.215(13) 0.089(8) -0.032(8) -0.001(7) -0.023(8)
O1 0.169(9) 0.176(10) 0.101(7) 0.042(7) -0.011(5) -0.047(8)
O2 0.121(6) 0.164(7) 0.161(7) -0.036(6) 0.014(5) -0.044(5)
O3 0.135(6) 0.200(8) 0.119(6) -0.024(5) -0.016(5) 0.027(6)
O4 0.119(12) 0.131(13) 0.166(13) -0.062(11) 0.046(10) -0.021(10)
O5 0.222(19) 0.191(17) 0.26(2) -0.032(14) -0.052(16) -0.006(13)
O5' 0.22(3) 0.19(3) 0.26(3) -0.03(2) -0.05(2) -0.01(2)
O6 0.33(3) 0.33(3) 0.33(3) -0.13(3) 0.13(3) -0.13(3)
O7 0.30(4) 0.30(4) 0.30(4) 0.000 0.000 0.000
C1 0.101(10) 0.109(10) 0.089(10) 0.022(9) 0.010(8) -0.001(8)
C2 0.081(9) 0.108(12) 0.083(11) 0.017(11) 0.002(8) -0.006(9)
C3 0.084(10) 0.113(11) 0.074(9) 0.024(9) -0.002(8) -0.010(9)
C4 0.082(9) 0.124(16) 0.081(14) 0.028(13) -0.006(8) -0.029(9)
C5 0.071(9) 0.131(16) 0.077(13) 0.011(13) -0.013(8) -0.028(10)
C6 0.075(8) 0.110(13) 0.069(11) 0.002(11) 0.001(7) 0.000(9)
C7 0.070(8) 0.100(11) 0.072(10) 0.013(10) -0.004(7) -0.002(8)
C8 0.091(8) 0.099(9) 0.075(9) 0.016(9) 0.013(7) 0.006(7)
C9 0.101(10) 0.132(18) 0.104(16) 0.019(16) -0.007(10) -0.023(12)
C10 0.082(10) 0.15(2) 0.107(18) 0.006(15) -0.017(11) -0.032(12)
C11 0.152(12) 0.102(9) 0.128(11) 0.031(9) 0.017(9) 0.022(8)
C12 0.075(10) 0.103(12) 0.073(8) 0.019(8) 0.002(7) -0.001(10)
C13 0.086(11) 0.089(11) 0.082(8) 0.017(8) 0.001(7) 0.005(9)
C14 0.094(10) 0.080(9) 0.092(9) 0.011(7) 0.009(8) 0.007(10)
C15 0.102(11) 0.065(9) 0.079(8) 0.012(7) 0.006(7) 0.010(9)
C16 0.074(10) 0.099(11) 0.090(8) 0.013(8) -0.015(7) 0.012(8)
C17 0.095(10) 0.092(9) 0.099(9) 0.025(8) -0.010(8) -0.018(10)
C18 0.073(8) 0.100(10) 0.073(9) 0.014(9) 0.002(7) -0.002(7)
C19 0.069(9) 0.093(10) 0.072(11) 0.011(9) 0.006(8) 0.010(7)
C20 0.080(9) 0.100(9) 0.079(9) 0.010(8) -0.011(8) -0.006(7)
C21 0.085(9) 0.100(10) 0.080(10) 0.009(9) 0.002(8) -0.002(8)
C22 0.081(10) 0.080(9) 0.091(11) 0.001(8) 0.011(8) 0.015(7)
C23 0.082(8) 0.090(9) 0.097(10) 0.010(9) 0.001(9) -0.009(7)
C24 0.081(9) 0.101(10) 0.083(10) 0.006(9) -0.004(8) -0.016(7)

loop_
_atom_type_symbol
_atom_type_description
_atom_type_scat_dispersion_real
_atom_type_scat_dispersion_imag
_atom_type_scat_source
C C 0.0033 0.0016 'International Tables Vol C Tables 4.2.6.8 and 6.1.1.4'
H H 0.0000 0.0000 'International Tables Vol C Tables 4.2.6.8 and 6.1.1.4'
N N 0.0061 0.0033 'International Tables Vol C Tables 4.2.6.8 and 6.1.1.4'
O O 0.0106 0.0060 'International Tables Vol C Tables 4.2.6.8 and 6.1.1.4'
Br Br -0.2901 2.4595 'International Tables Vol C Tables 4.2.6.8 and 6.1.1.4'

loop_
_geom_angle_atom_site_label_1
_geom_angle_atom_site_label_2
_geom_angle_atom_site_label_3
_geom_angle
C8 N1 C11 108.4(9)
C8 N1 C1 112.1(8)
C11 N1 C1 110.3(10)
C5 N2 C6 121.5(13)
C5 N2 H2 119.2
C6 N2 H2 119.2
C10 N3 C9 129.6(16)
C10 N3 H3 115.2
C9 N3 H3 115.2
C10 N4 C5 113.4(15)
C10 N5 H5A 120.0
C10 N5 H5B 120.0
H5A N5 H5B 120.0
H2A O2 H2B 108.5
H3B O3 H3C 108.6
H4A O4 H4B 108.5
H5C O5 H5D 108.2
H5'A O5' H5'B 108.3
C2 C1 N1 111.4(10)
C2 C1 H1A 109.4
N1 C1 H1A 109.4
C2 C1 H1B 109.4
N1 C1 H1B 109.4
H1A C1 H1B 108.0
C6 C2 C1 120.6(13)
C6 C2 C3 123.4(14)
C1 C2 C3 116.0(15)
C4 C3 C2 111.2(13)
C4 C3 C12 111.5(11)
C2 C3 C12 110.7(11)
C4 C3 H3A 107.8
C2 C3 H3A 107.8
C12 C3 H3A 107.8
C5 C4 C3 126.2(16)
C5 C4 C9 111.6(17)
C3 C4 C9 122.1(19)
C4 C5 N4 132.4(15)
C4 C5 N2 116.7(18)
N4 C5 N2 110.9(19)
C2 C6 N2 120.1(14)
C2 C6 C7 124.4(14)
N2 C6 C7 115.5(14)
C18 C7 C6 123.7(13)
C18 C7 C8 123.0(12)
C6 C7 C8 113.3(12)
N1 C8 C7 108.9(10)
N1 C8 H8A 109.9
C7 C8 H8A 109.9
N1 C8 H8B 109.9
C7 C8 H8B 109.9
H8A C8 H8B 108.3
O1 C9 N3 121(2)
O1 C9 C4 125(2)
N3 C9 C4 114.2(15)
N5 C10 N4 119(2)
N5 C10 N3 122(2)
N4 C10 N3 118.3(17)
N1 C11 H11A 109.5
N1 C11 H11B 109.5
H11A C11 H11B 109.5
N1 C11 H11C 109.5
H11A C11 H11C 109.5
H11B C11 H11C 109.5
C13 C12 C17 117.1(12)
C13 C12 C3 123.3(14)
C17 C12 C3 119.6(13)
C12 C13 C14 120.9(12)
C12 C13 H13 119.6
C14 C13 H13 119.6
C15 C14 C13 122.5(11)
C15 C14 H14 118.7
C13 C14 H14 118.7
C16 C15 C14 116.9(11)
C16 C15 Br1 122.3(12)
C14 C15 Br1 120.8(12)
C15 C16 C17 122.8(11)
C15 C16 H16 118.6
C17 C16 H16 118.6
C16 C17 C12 119.8(11)
C16 C17 H17 120.1
C12 C17 H17 120.1
C7 C18 C19 129.8(11)
C7 C18 H18 115.1
C19 C18 H18 115.1
C24 C19 C20 120.2(12)
C24 C19 C18 119.1(13)
C20 C19 C18 120.6(13)
C21 C20 C19 117.9(11)
C21 C20 H20 121.1
C19 C20 H20 121.1
C22 C21 C20 122.0(11)
C22 C21 H21 119.0
C20 C21 H21 119.0
C23 C22 C21 118.9(11)
C23 C22 Br2 121.6(13)
C21 C22 Br2 119.5(13)
C22 C23 C24 121.2(11)
C22 C23 H23 119.4
C24 C23 H23 119.4
C19 C24 C23 119.8(11)
C19 C24 H24 120.1
C23 C24 H24 120.1

loop_
_geom_bond_atom_site_label_1
_geom_bond_atom_site_label_2
_geom_bond_distance
Br1 C15 1.843(11)
Br2 C22 1.884(11)
N1 C8 1.471(10)
N1 C11 1.478(11)
N1 C1 1.482(11)
N2 C5 1.412(13)
N2 C6 1.421(12)
N2 H2 0.8600
N3 C10 1.338(16)
N3 C9 1.384(16)
N3 H3 0.8600
N4 C10 1.330(16)
N4 C5 1.385(15)
N5 C10 1.325(16)
N5 H5A 0.8600
N5 H5B 0.8600
O1 C9 1.218(15)
O2 H2A 0.8501
O2 H2B 0.8499
O3 H3B 0.8500
O3 H3C 0.8501
O4 H4A 0.8499
O4 H4B 0.8501
O5 H5C 0.8500
O5 H5D 0.8502
O5' H5'A 0.8502
O5' H5'B 0.8500
O6 H6 0.8502
O7 H7C 0.7204
C1 C2 1.443(14)
C1 H1A 0.9700
C1 H1B 0.9700
C2 C6 1.321(13)
C2 C3 1.506(14)
C3 C4 1.441(14)
C3 C12 1.515(13)
C3 H3A 0.9800
C4 C5 1.370(15)
C4 C9 1.448(18)
C6 C7 1.476(15)
C7 C18 1.338(12)
C7 C8 1.478(12)
C8 H8A 0.9700
C8 H8B 0.9700
C11 H11A 0.9600
C11 H11B 0.9600
C11 H11C 0.9600
C12 C13 1.356(12)
C12 C17 1.404(12)
C13 C14 1.397(12)
C13 H13 0.9300
C14 C15 1.351(12)
C14 H14 0.9300
C15 C16 1.347(12)
C16 C17 1.391(12)
C16 H16 0.9300
C17 H17 0.9300
C18 C19 1.492(13)
C18 H18 0.9300
C19 C24 1.369(12)
C19 C20 1.394(12)
C20 C21 1.385(12)
C20 H20 0.9300
C21 C22 1.364(12)
C21 H21 0.9300
C22 C23 1.360(12)
C23 C24 1.378(12)
C23 H23 0.9300
C24 H24 0.9300

loop_
_geom_torsion_atom_site_label_1
_geom_torsion_atom_site_label_2
_geom_torsion_atom_site_label_3
_geom_torsion_atom_site_label_4
_geom_torsion
C8 N1 C1 C2 52.3(11)
C11 N1 C1 C2 173.3(9)
N1 C1 C2 C6 -20.1(14)
N1 C1 C2 C3 162.5(8)
C6 C2 C3 C4 8.6(16)
C1 C2 C3 C4 -174.0(9)
C6 C2 C3 C12 -115.9(14)
C1 C2 C3 C12 61.5(13)
C2 C3 C4 C5 -12.2(16)
C12 C3 C4 C5 111.8(14)
C2 C3 C4 C9 172.0(10)
C12 C3 C4 C9 -64.0(14)
C3 C4 C5 N4 -173.0(12)
C9 C4 C5 N4 3.2(17)
C3 C4 C5 N2 9.7(16)
C9 C4 C5 N2 -174.1(9)
C10 N4 C5 C4 1.8(18)
C10 N4 C5 N2 179.2(9)
C6 N2 C5 C4 -2.7(14)
C6 N2 C5 N4 179.5(9)
C1 C2 C6 N2 179.6(9)
C3 C2 C6 N2 -3.2(17)
C1 C2 C6 C7 -0.9(17)
C3 C2 C6 C7 176.4(9)
C5 N2 C6 C2 -0.2(15)
C5 N2 C6 C7 -179.8(8)
C2 C6 C7 C18 169.0(11)
N2 C6 C7 C18 -11.4(14)
C2 C6 C7 C8 -9.3(15)
N2 C6 C7 C8 170.3(8)
C11 N1 C8 C7 175.7(9)
C1 N1 C8 C7 -62.3(11)
C18 C7 C8 N1 -139.0(10)
C6 C7 C8 N1 39.3(11)
C10 N3 C9 O1 177.6(13)
C10 N3 C9 C4 -3.5(19)
C5 C4 C9 O1 176.5(14)
C3 C4 C9 O1 -7(2)
C5 C4 C9 N3 -2.3(15)
C3 C4 C9 N3 174.1(11)
C5 N4 C10 N5 176.5(10)
C5 N4 C10 N3 -7.4(16)
C9 N3 C10 N5 -174.9(12)
C9 N3 C10 N4 9.0(19)
C4 C3 C12 C13 114.2(13)
C2 C3 C12 C13 -121.5(12)
C4 C3 C12 C17 -64.9(15)
C2 C3 C12 C17 59.4(15)
C17 C12 C13 C14 0.4(15)
C3 C12 C13 C14 -178.8(10)
C12 C13 C14 C15 -1.2(16)
C13 C14 C15 C16 2.0(15)
C13 C14 C15 Br1 -176.7(7)
C14 C15 C16 C17 -2.0(15)
Br1 C15 C16 C17 176.6(8)
C15 C16 C17 C12 1.3(16)
C13 C12 C17 C16 -0.4(15)
C3 C12 C17 C16 178.8(10)
C6 C7 C18 C19 -179.6(10)
C8 C7 C18 C19 -1.4(17)
C7 C18 C19 C24 143.2(11)
C7 C18 C19 C20 -39.4(15)
C24 C19 C20 C21 -3.1(14)
C18 C19 C20 C21 179.5(8)
C19 C20 C21 C22 1.4(15)
C20 C21 C22 C23 0.7(15)
C20 C21 C22 Br2 178.2(7)
C21 C22 C23 C24 -1.1(15)
Br2 C22 C23 C24 -178.6(7)
C20 C19 C24 C23 2.8(15)
C18 C19 C24 C23 -179.8(9)
C22 C23 C24 C19 -0.6(15)
